data_2101258
loop_
_publ_author_name
'Belaj, F.'

_publ_section_title
;Structure and thermal motion of tetrakis(trichlorophosphazeno)phosphonium
 dichloroiodate(I),
 [P(NPCl~3~)~4~]^+^[ICl~2~]^{--^}.2[(CCl~4~)~<i>x~</i>(CHCl~3~)~1{-~<i>x</i>}],
 <i>x</i> = 0.67 (2)
;
_journal_issue 1
_journal_name_full 'Acta Crystallographica Section B'
_journal_page_first 65
_journal_page_last 71
_journal_paper_doi 10.1107/S0108768194007019
_journal_volume 51
_journal_year 1995
_chemical_formula_sum 'C2 H0.67 Cl21.34 I N4 P5'
_chemical_formula_weight 1141.79
_symmetry_cell_setting tetragonal
_symmetry_space_group_name_Hall '-I 4bd 2c'
_symmetry_space_group_name_H-M 'I 41/a c d'
_cell_angle_alpha 90
_cell_angle_beta 90
_cell_angle_gamma 90
_cell_formula_units_Z 8
_cell_length_a 16.114(4)
_cell_length_b 16.114(4)
_cell_length_c 27.777(7)
_cell_volume 7213(3)
_diffrn_radiation_type Mo
_diffrn_radiation_wavelength 0.71069
_exptl_absorpt_coefficient_mu 2.76
_exptl_crystal_density_diffrn 2.103
_exptl_crystal_F_000 4336
_cod_data_source_file se0139.cif
_cod_data_source_block se0139a
_cod_original_cell_volume 7213.0(10)
_cod_original_formula_sum 'C2 H0.67 Cl21.34 I1 N4 P5'
_cod_database_code 2101258

loop_
_atom_site_label
_atom_site_fract_x
_atom_site_fract_y
_atom_site_fract_z
P(1) .5000 .25000 .1250
N(1) .4648(9) .1830(10) .0948(6)
P(2) .4209(2) .1201(2) .06730(10)
Cl(1) .4288(3) .1313(3) -.00220(10)
Cl(2) .3032(2) .1175(3) .0800(2)
Cl(3) .4607(3) .0090(3) .0804(2)
I(1) .0 .2500 .1250
Cl(4) .1112(2) .1388(2) .1250
C(1) .2500 .3707(15) .0
Cl(5) .1865(4) .3152(4) .0365(3)
Cl(6) .3117(4) .4286(5) .0350(2)

loop_
_geom_angle_atom_site_label_1
_geom_angle_atom_site_label_2
_geom_angle_atom_site_label_3
_geom_angle
N(1) P(1) N(1') 108.7(9)
N(1) P(1) N(1'') 111.0(10)
Cl(1) P(2) Cl(2) 104.4(3)
Cl(1) P(2) Cl(3) 104.5(3)
Cl(2) P(2) Cl(3) 105.7(3)
Cl(1) P(2) N(1) 115.2(7)
Cl(2) P(2) N(1) 113.4(6)
Cl(3) P(2) N(1) 112.7(7)
P(2) P(1) P(2') 107.40(10)
P(2) P(1) P(2'') 113.60(10)
Cl(4) I(1) Cl(4'') 180
Cl(5) C(1) Cl(5') 116.4(14)
Cl(5) C(1) Cl(6) 107.8(3)
Cl(5) C(1) Cl(6') 106.4(3)
Cl(6) C(1) Cl(6') 112.3(15)

loop_
_geom_bond_atom_site_label_1
_geom_bond_atom_site_label_2
_geom_bond_distance
Cl(1) P(2) 1.943(5)
Cl(2) P(2) 1.929(5)
Cl(3) P(2) 1.937(6)
P(1) P(2) 2.928(4)
I(1) Cl(4) 2.535(3)
Cl(5) C(1) 1.696(15)
Cl(6) C(1) 1.674(16)

loop_
_geom_torsion_atom_site_label_1
_geom_torsion_atom_site_label_2
_geom_torsion_atom_site_label_3
_geom_torsion_atom_site_label_4
_geom_torsion
_geom_torsion_publ_flag
P(2') P(1) P(2) Cl(1) 119.2(2) yes
P(2'') P(1) P(2) Cl(1) 0.5(5) yes
P(2''') P(1) P(2) Cl(1) -118.2(2) yes
P(2') P(1) P(2) Cl(2) 0.6(5) yes
P(2'') P(1) P(2) Cl(2) -118.1(2) yes
P(2''') P(1) P(2) Cl(2) 123.2(2) yes
P(2') P(1) P(2) Cl(3) -118.3(2) yes
P(2'') P(1) P(2) Cl(3) 123.0(2) yes
P(2'') P(1) P(2) Cl(3) 4.3(3) yes
